data_2003689
loop_
_publ_author_name
'Jiang, F.'
'Huang, X.'
'Cao, R.'
'Hong, M.'
'Liu, H.'

_publ_section_title
;
 A Hexacobalt Sulfide Cluster Compound,
 [Co~6~(\m-S)~8~(PPh~3~)~6~].2PPh~3~.2C~2~H~4~Cl~2~.H~2~O
;
_journal_issue 7
_journal_name_full 'Acta Crystallographica Section C'
_journal_page_first 1275
_journal_page_last 1278
_journal_paper_doi 10.1107/S0108270194014873
_journal_volume 51
_journal_year 1995
_chemical_formula_moiety 'C108 H90 Co6 P6 S8 , 2C18 H15 P , 2C2 H4 Cl2 , H2'
_chemical_formula_sum 'C148 H130 Cl4 Co6 O P8 S8'
_chemical_formula_weight 2924.34
_space_group_IT_number 2
_symmetry_cell_setting triclinic
_symmetry_space_group_name_Hall '-P 1'
_symmetry_space_group_name_H-M 'P -1'
_atom_type_scat_source IntTabIV
_cell_angle_alpha 102.80(3)
_cell_angle_beta 116.77(3)
_cell_angle_gamma 79.94(3)
_cell_formula_units_Z 1
_cell_length_a 15.347(7)
_cell_length_b 17.493(5)
_cell_length_c 15.0003(8)
_cell_measurement_reflns_used 20
_cell_measurement_temperature 296
_cell_measurement_theta_max 12
_cell_measurement_theta_min 6
_cell_volume 3493(2)
_diffrn_measurement_device 'Rigaku MSC/AFC-5R'
_diffrn_measurement_method \w/2\q
_diffrn_radiation_type MoK\a
_diffrn_radiation_wavelength 0.71073
_diffrn_reflns_av_R_equivalents 0.065
_diffrn_reflns_limit_h_max 18
_diffrn_reflns_limit_h_min 0
_diffrn_reflns_limit_k_max 20
_diffrn_reflns_limit_k_min -20
_diffrn_reflns_limit_l_max 15
_diffrn_reflns_limit_l_min -17
_diffrn_reflns_number 12793
_diffrn_reflns_theta_max 25
_diffrn_standards_decay_% 1.2
_diffrn_standards_interval_count 250
_diffrn_standards_number 3
_exptl_absorpt_coefficient_mu 1.026
_exptl_absorpt_correction_T_max 1.000
_exptl_absorpt_correction_T_min 0.866
_exptl_absorpt_correction_type 'empirical (DIFABS; Walker & Stuart, 1983)'
_exptl_crystal_colour black
_exptl_crystal_density_diffrn 1.39
_exptl_crystal_description pyramid
_exptl_crystal_size_max 0.5
_exptl_crystal_size_mid 0.4
_exptl_crystal_size_min 0.4
_refine_diff_density_max 0.97
_refine_diff_density_min -0.63
_refine_ls_extinction_method none
_refine_ls_goodness_of_fit_obs 1.40
_refine_ls_hydrogen_treatment noref
_refine_ls_number_parameters 811
_refine_ls_number_reflns 6624
_refine_ls_R_factor_obs 0.058
_refine_ls_shift/esd_max 0.41
_refine_ls_structure_factor_coef F
_refine_ls_weighting_scheme unit
_refine_ls_wR_factor_obs 0.069
_reflns_number_observed 6624
_reflns_number_total 12280
_reflns_observed_criterion I>3\s(I)
_cod_data_source_file kh1003.cif
_cod_data_source_block kh1003a
_cod_original_cell_volume 3494(3)
_cod_database_code 2003689

loop_
_symmetry_equiv_pos_as_xyz
x,y,z
-x,-y,-z

loop_
_atom_site_label
_atom_site_fract_x
_atom_site_fract_y
_atom_site_fract_z
_atom_site_B_iso_or_equiv
Co(1) .05075(7) -.09951(6) -.06549(8) 1.77(4)
Co(2) .12968(7) .00054(6) .12862(8) 1.78(4)
Co(3) .05463(7) .06532(6) -.05566(8) 1.81(4)
S(1) .1779(1) -.0265(1) .0046(1) 2.05(7)
S(2) .0996(1) .1243(1) .1024(1) 2.00(7)
S(3) .0171(1) .0262(1) .1888(1) 2.04(8)
S(4) .0968(1) -.1251(1) .0914(2) 2.12(7)
P(1) .0780(2) -.2002(1) -.1655(2) 2.13(8)
P(2) .2686(2) -.0018(1) .2619(2) 2.15(8)
P(3) .1175(2) .1463(1) -.0952(2) 2.30(8)
C(111) .1470(6) -.2882(5) -.1092(6) 2.7(3)
C(112) .2209(7) -.2774(5) -.0135(7) 3.5(4)
C(113) .2802(8) -.3417(6) .0313(8) 5.4(5)
C(114) .2646(9) -.4167(6) -.0224(9) 5.2(5)
C(115) .1918(8) -.4293(5) -.1173(8) 4.6(5)
C(116) .1335(7) -.3645(5) -.1622(7) 3.7(4)
C(121) -.0337(6) -.2387(5) -.2694(6) 2.7(3)
C(122) -.0842(7) -.2909(5) -.2583(7) 3.7(4)
C(123) -.1675(8) -.3195(6) -.338(1) 5.4(5)
C(124) -.2034(9) -.2942(9) -.427(1) 7.2(6)
C(125) -.159(1) -.2396(8) -.4403(8) 6.0(6)
C(126) -.0736(7) -.2109(6) -.3619(8) 4.2(4)
C(131) .1486(6) -.1887(5) -.2335(6) 2.7(3)
C(132) .1974(7) -.1235(5) -.2090(6) 3.4(4)
C(133) .2518(8) -.1174(6) -.2610(8) 4.5(5)
C(134) .2562(8) -.1771(7) -.3360(8) 4.6(5)
C(135) .2088(8) -.2434(6) -.3598(7) 4.2(5)
C(136) .1544(7) -.2494(5) -.3090(7) 3.7(4)
C(211) .2607(6) .0107(5) .3825(6) 2.5(3)
C(212) .3146(7) .0622(5) .4658(7) 3.8(4)
C(213) .3120(8) .0661(6) .5581(7) 4.9(5)
C(214) .2543(8) .0203(7) .5676(7) 4.9(5)
C(215) .2005(7) -.0303(7) .4835(8) 4.7(5)
C(216) .2023(6) -.0362(6) .3907(7) 3.5(4)
C(221) .3535(6) .0719(5) .2888(6) 2.5(3)
C(222) .3186(6) .1498(5) .2900(6) 3.1(3)
C(223) .3818(7) .2075(5) .3161(8) 4.3(4)
C(224) .4794(8) .1872(6) .3412(9) 4.9(5)
C(225) .5138(7) .1101(6) .3411(9) 5.0(5)
C(226) .4523(6) .0525(6) .3159(8) 4.1(4)
C(231) .3511(6) -.0920(5) .2688(6) 2.6(3)
C(232) .3685(7) -.1258(5) .1862(7) 3.9(4)
C(233) .4395(8) -.1896(6) .1921(8) 4.7(5)
C(234) .4919(8) -.2202(6) .280(1) 4.9(5)
C(235) .4734(7) -.1864(6) .3632(8) 4.4(4)
C(236) .4035(7) -.1226(5) .3577(7) 3.9(4)
C(311) .0651(6) .1545(6) -.2293(6) 3.0(4)
C(312) .0642(8) .0859(7) -.2960(7) 4.6(5)
C(313) .039(1) .090(1) -.397(1) 6.8(7)
C(314) .010(1) .163(1) -.428(1) 8(1)
C(315) .009(1) .229(1) -.364(1) 8.5(9)
C(316) .0374(8) .2252(7) -.2640(8) 5.7(6)
C(321) .2487(6) .1239(5) -.0657(7) 2.7(3)
C(322) .3132(7) .1087(5) .0279(8) 3.6(4)
C(323) .4116(7) .0927(6) .0522(8) 4.4(4)
C(324) .4478(7) .0913(6) -.015(1) 4.9(5)
C(325) .3840(9) .1065(7) -.110(1) 5.2(5)
C(326) .2845(7) .1243(6) -.1361(7) 4.1(4)
C(331) .1134(7) .2508(5) -.0366(7) 2.9(4)
C(332) .1875(9) .2964(6) -.013(1) 7.2(6)
C(333) .181(1) .3757(7) .024(1) 9.6(8)
C(334) .101(1) .4094(6) .040(1) 6.8(6)
C(335) .0285(8) .3655(6) .0192(8) 4.4(5)
C(336) .0347(7) .2855(5) -.0182(7) 3.6(4)
P(01) .4919(4) .4610(3) .7602(4) 4.2(2)
P(01') .3104(4) .5210(3) .6742(4) 4.2(2)
C(011) .411(1) .430(1) .815(2) 13(1)
C(012) .427(1) .393(1) .887(1) 7.9(7)
C(013) .361(1) .346(1) .874(1) 10(1)
C(014) .279(1) .3384(9) .788(2) 10(1)
C(015) .264(1) .378(1) .715(1) 8.9(9)
C(016) .327(2) .429(2) .731(2) 14(2)
C(021) .436(1) .439(1) .616(1) 12(1)
C(022) .362(2) .493(1) .579(1) 10(1)
C(023) .327(1) .5064(8) .484(1) 7.5(7)
C(024) .362(1) .463(1) .421(1) 6.7(8)
C(025) .435(1) .4070(9) .453(1) 7.2(8)
C(026) .472(1) .3935(8) .551(1) 7.5(7)
C(031) .483(2) .575(1) .786(2) 17(1)
C(032) .546(1) .629(2) .813(1) 10(1)
C(033) .529(2) .701(1) .860(1) 9(1)
C(034) .451(2) .718(1) .874(1) 8.7(9)
C(035) .384(1) .664(2) .841(2) 11(1)
C(036) .403(1) .595(1) .795(2) 18(1)
Cl(1) .7204(4) .2714(3) .5782(3) 10.7(3)
Cl(2) .845(1) .4009(6) .7557(8) 15.3(7)
Cl(2') .732(1) .4117(6) .7716(7) 13.5(8)
C(41) .776(2) .263(1) .707(1) 11(1)
C(42) .786(2) .326(2) .772(2) 14(2)
O(1W) .974(1) .458(1) .600(2) 11(1)
H(1) .2322 -.2256 .0232 4.2
H(2) .3306 -.3335 .0982 6.4
H(3) .3054 -.4602 .0074 6.3
H(4) .1803 -.4813 -.1532 5.6
H(5) .0841 -.3730 -.2297 4.4
H(6) -.0611 -.3075 -.1947 4.4
H(7) -.1999 -.3571 -.3295 6.5
H(8) -.2604 -.3149 -.4822 8.7
H(9) -.1863 -.2209 -.5032 7.1
H(10) -.0425 -.1727 -.3708 5.1
H(11) .1947 -.0824 -.1568 4.1
H(12) .2854 -.0718 -.2444 5.5
H(13) .2923 -.1725 -.3717 5.5
H(14) .2131 -.2851 -.4108 5.1
H(15) .1210 -.2951 -.3257 4.5
H(16) .3541 .0954 .4602 4.6
H(17) .3509 .1012 .6153 5.9
H(18) .2516 .0233 .6303 5.9
H(19) .1601 -.0627 .4890 5.7
H(20) .1639 -.0718 .3339 4.2
H(21) .2511 .1644 .2728 3.7
H(22) .3571 .2613 .3165 5.2
H(23) .5225 .2265 .3586 5.9
H(24) .5815 .0958 .3586 6.0
H(25) .4780 -.0010 .3172 4.9
H(26) .3321 -.1059 .1243 4.7
H(27) .4515 -.2117 .1344 5.7
H(28) .5396 -.2636 .2841 5.9
H(29) .5089 -.2068 .4248 5.3
H(30) .3916 -.1001 .4154 4.6
H(31) .0809 .0365 -.2735 5.6
H(32) .0407 .0433 -.4428 8.2
H(33) -.0092 .1653 -.4972 9.4
H(34) -.0106 .2785 -.3869 10.2
H(35) .0377 .2723 -.2180 6.8
H(36) .2901 .1091 .0772 4.4
H(37) .4553 .0823 .1182 5.3
H(38) .5159 .0801 .0028 5.9
H(39) .4082 .1048 -.1586 6.3
H(40) .2413 .1367 -.2013 4.9
H(41) .2443 .2730 -.0215 8.6
H(42) .2321 .4067 .0382 11.5
H(43) .0960 .4640 .0649 8.1
H(44) -.0270 .3891 .0305 5.2
H(45) -.0162 .2547 -.0312 4.3
H(46) .4855 .3989 .9489 9.5
H(47) .3727 .3175 .9262 11.8
H(48) .2318 .3055 .7793 11.6
H(49) .2089 .3704 .6508 10.7
H(50) .2762 .5470 .4612 9.0
H(51) .3362 .4725 .3532 8.1
H(52) .4613 .3766 .4083 8.6
H(53) .5231 .3528 .5729 9.0
H(54) .6012 .6172 .7980 12.4
H(55) .5751 .7388 .8824 10.4
H(56) .4391 .7684 .9076 10.4
H(57) .3261 .6757 .8508 12.7

loop_
_geom_angle_atom_site_label_1
_geom_angle_atom_site_label_2
_geom_angle_atom_site_label_3
_geom_angle_site_symmetry_1
_geom_angle_site_symmetry_3
_geom_angle
_geom_angle_publ_flag
Co(2) Co(1) Co(2) . 2 91.13(6) yes
Co(2) Co(1) Co(3) 2 2 60.56(5) yes
Co(2) Co(1) Co(3) . 2 60.43(5) yes
Co(2) Co(1) Co(3) 2 . 60.36(5) yes
Co(2) Co(1) Co(3) . . 60.23(5) yes
Co(3) Co(1) Co(3) . 2 90.24(5) yes
Co(2) Co(1) S(1) . . 49.66(7) yes
Co(2) Co(1) S(2) . 2 109.56(8) yes
Co(2) Co(1) S(2) 2 2 49.67(6) yes
Co(2) Co(1) S(3) . 2 109.81(8) yes
Co(2) Co(1) S(3) 2 2 49.79(6) yes
Co(2) Co(1) S(4) . . 49.70(6) yes
Co(2) Co(1) S(4) 2 . 110.69(8) yes
Co(2) Co(1) P(1) 2 . 122.08(8) yes
Co(2) Co(1) P(1) . . 146.64(8) yes
Co(3) Co(1) S(1) . . 50.29(7) yes
S(1) Co(1) S(2) . 2 154.61(9) yes
S(2) Co(1) S(3) 2 2 87.37(9) yes
S(3) Co(1) S(4) 2 . 155.24(9) yes
Co(1) Co(2) Co(1) . 2 88.87(6) yes
Co(1) Co(2) Co(3) 2 2 59.68(5) yes
Co(1) Co(2) Co(3) 2 . 59.28(5) yes
Co(1) Co(2) Co(3) . 2 59.15(5) yes
Co(1) Co(2) Co(3) . . 59.55(5) yes
Co(3) Co(2) Co(3) . 2 89.11(6) yes
Co(1) Co(2) S(1) . . 49.73(6) yes
Co(1) Co(2) S(2) . . 108.00(8) yes
Co(1) Co(2) S(2) 2 . 49.61(6) yes
Co(1) Co(2) P(2) . . 133.90(8) yes
Co(1) S(1) Co(2) . . 80.61(8) yes
Co(2) S(1) Co(3) . . 80.42(8) yes
Co(3) S(1) Co(1) . . 79.71(8) yes
Co(3) Co(1) S(3) . 2 50.07(6) yes
Co(3) Co(1) S(3) 2 2 109.73(7) yes
Co(3) Co(1) P(1) . . 130.95(7) yes

loop_
_geom_bond_atom_site_label_1
_geom_bond_atom_site_label_2
_geom_bond_site_symmetry_2
_geom_bond_distance
_geom_bond_publ_flag
Co(1) Co(2) . 2.884(2) yes
Co(1) Co(2) 2 2.872(2) yes
Co(1) Co(3) . 2.864(2) yes
Co(1) Co(3) 2 2.847(2) yes
Co(1) S(1) . 2.230(2) yes
Co(1) S(2) 2 2.217(2) yes
Co(1) S(3) 2 2.236(2) yes
Co(1) S(4) . 2.258(3) yes
Co(1) P(1) . 2.159(3) yes
Co(2) Co(3) . 2.884(2) yes
Co(2) Co(3) 2 2.884(2) yes
Co(2) S(1) . 2.228(2) yes
Co(2) S(2) . 2.219(2) yes
Co(2) P(2) . 2.170(3) yes
Co(3) S(1) . 2.239(3) yes
Co(3) S(4) 2 2.249(3) yes
Co(3) P(3) . 2.157(2) yes
P(1) C(111) . 1.846(9) yes
P(1) C(121) . 1.832(8) yes
P(1) C(131) . 1.849(8) yes
Co(2) S(3) . 2.227(2) no
Co(2) S(4) . 2.234(2) no
Co(3) S(2) . 2.203(3) no
Co(3) S(3) 2 2.232(3) no
P(2) C(211) . 1.830(8) no
P(2) C(231) . 1.833(8) no
P(2) C(221) . 1.846(8) no
P(3) C(311) . 1.829(9) no
P(3) C(321) . 1.844(9) no
P(3) C(331) . 1.849(9) no
C(111) C(112) . 1.370(10) no
C(111) C(116) . 1.390(10) no
C(112) C(113) . 1.400(10) no
C(113) C(114) . 1.380(10) no
C(114) C(115) . 1.360(10) no
C(115) C(116) . 1.410(10) no
C(121) C(122) . 1.380(10) no
C(121) C(126) . 1.400(10) no
C(122) C(123) . 1.380(10) no
C(123) C(124) . 1.35(2) no
C(124) C(125) . 1.36(2) no
C(125) C(126) . 1.390(10) no
C(131) C(132) . 1.360(10) no
C(131) C(136) . 1.390(10) no
C(132) C(133) . 1.400(10) no
C(133) C(134) . 1.370(10) no
C(134) C(135) . 1.370(10) no
C(135) C(136) . 1.390(10) no
C(211) C(212) . 1.370(10) no
C(211) C(216) . 1.380(10) no
C(212) C(213) . 1.390(10) no
C(213) C(214) . 1.360(10) no
C(214) C(215) . 1.370(10) no
C(215) C(216) . 1.390(10) no
C(221) C(222) . 1.370(10) no
C(221) C(226) . 1.380(10) no
C(222) C(223) . 1.390(10) no
C(223) C(224) . 1.370(10) no
C(224) C(225) . 1.360(10) no
C(225) C(226) . 1.380(10) no
C(231) C(232) . 1.370(10) no
C(231) C(236) . 1.380(10) no
C(232) C(233) . 1.400(10) no
C(233) C(234) . 1.370(10) no
C(234) C(235) . 1.380(10) no
C(235) C(236) . 1.400(10) no
C(311) C(316) . 1.370(10) no
C(311) C(312) . 1.380(10) no
C(312) C(313) . 1.390(10) no
C(313) C(314) . 1.39(2) no
C(314) C(315) . 1.34(2) no
C(315) C(316) . 1.37(2) no
C(321) C(322) . 1.360(10) no
C(321) C(326) . 1.400(10) no
C(322) C(323) . 1.380(10) no
C(323) C(324) . 1.350(10) no
C(324) C(325) . 1.370(10) no
C(325) C(326) . 1.390(10) no
C(331) C(336) . 1.370(10) no
C(331) C(332) . 1.370(10) no
C(332) C(333) . 1.380(10) no
C(333) C(334) . 1.36(2) no
C(334) C(335) . 1.340(10) no
C(335) C(336) . 1.390(10) no
P(01) C(021) . 1.91(2) no
P(01) C(031) . 1.93(2) no
P(01) C(011) . 1.97(2) no
P(01') C(022) . 1.860(10) no
P(01') C(016) . 1.91(2) no
P(01') C(036) . 2.07(2) no
C(011) C(012) . 1.30(2) no
C(011) C(016) . 1.33(3) no
C(012) C(013) . 1.33(2) no
C(013) C(014) . 1.34(2) no
C(014) C(015) . 1.35(2) no
C(015) C(016) . 1.33(2) no
C(021) C(022) . 1.35(2) no
C(021) C(026) . 1.37(2) no
C(022) C(023) . 1.34(2) no
C(023) C(024) . 1.33(2) no
C(024) C(025) . 1.34(2) no
C(025) C(026) . 1.37(2) no
C(031) C(036) . 1.27(3) no
C(031) C(032) . 1.35(3) no
C(032) C(033) . 1.33(2) no
C(033) C(034) . 1.29(2) no
C(034) C(035) . 1.36(2) no
C(035) C(036) . 1.30(3) no
Cl(1) C(41) . 1.76(2) no
Cl(2) C(42) . 1.83(3) no
Cl(2') C(42) . 1.58(3) no
C(41) C(42) . 1.28(2) no
